data_2012243
loop_
_publ_author_name
'Creed, Tim'
'Leardini, Rino'
'McNab, Hamish'
'Nanni, Daniele'
'Nicolson, Iain S.'
'Parkin, Andrew'
'Parsons, Simon'

_publ_section_title
;
 Short intramolecular S&#x00B7;&#x00B7;&#x00B7;O interactions in
 <i>S</i>-substituted 2-mercaptoacetophenones
;
_journal_issue 10
_journal_name_full 'Acta Crystallographica Section C'
_journal_page_first 1174
_journal_page_last 1176
_journal_paper_doi 10.1107/S0108270101008216
_journal_volume 57
_journal_year 2001
_chemical_formula_moiety 'C14 H12 O S'
_chemical_formula_sum 'C14 H12 O S'
_chemical_formula_weight 228.30
_chemical_name_systematic
;
1-[(2-phenylsulfanyl)phenyl]ethanone
;
_space_group_IT_number 14
_symmetry_cell_setting monoclinic
_symmetry_space_group_name_Hall '-P 2ybc'
_symmetry_space_group_name_H-M 'P 1 21/c 1'
_audit_creation_method SHELXL-97
_cell_angle_alpha 90.00
_cell_angle_beta 105.497(7)
_cell_angle_gamma 90.00
_cell_formula_units_Z 4
_cell_length_a 9.0151(7)
_cell_length_b 12.7805(14)
_cell_length_c 10.6400(12)
_cell_measurement_reflns_used 48
_cell_measurement_temperature 293(2)
_cell_measurement_theta_max 22
_cell_measurement_theta_min 20
_cell_volume 1181.3(2)
_computing_cell_refinement DIF4
_computing_data_collection 'DIF4 (Stoe & Cie, 1990a)'
_computing_data_reduction 'REDU4 (Stoe & Cie, 1990b)'
_computing_molecular_graphics SHELXTL
_computing_publication_material SHELXTL
_computing_structure_refinement SHELXTL
_computing_structure_solution 'SHELXTL (Sheldrick, 1997)'
_diffrn_ambient_temperature 293(2)
_diffrn_measured_fraction_theta_full .924
_diffrn_measured_fraction_theta_max .924
_diffrn_measurement_device_type 'Stoe Stadi-4 four-circle'
_diffrn_measurement_method \w/\q
_diffrn_radiation_monochromator graphite
_diffrn_radiation_source 'fine-focus sealed tube'
_diffrn_radiation_type CuK\a
_diffrn_radiation_wavelength 1.54178
_diffrn_reflns_av_R_equivalents .033
_diffrn_reflns_av_sigmaI/netI .022
_diffrn_reflns_limit_h_max 10
_diffrn_reflns_limit_h_min -10
_diffrn_reflns_limit_k_max 15
_diffrn_reflns_limit_k_min -4
_diffrn_reflns_limit_l_max 12
_diffrn_reflns_limit_l_min -6
_diffrn_reflns_number 3137
_diffrn_reflns_theta_full 70.03
_diffrn_reflns_theta_max 70.03
_diffrn_reflns_theta_min 5.09
_diffrn_standards_decay_% 0
_diffrn_standards_interval_time 60
_diffrn_standards_number 3
_exptl_absorpt_coefficient_mu 2.215
_exptl_absorpt_correction_T_max .420
_exptl_absorpt_correction_T_min .331
_exptl_absorpt_correction_type psi-scans
_exptl_absorpt_process_details '(North et al., 1968)'
_exptl_crystal_colour Colourless
_exptl_crystal_density_diffrn 1.284
_exptl_crystal_density_method 'not measured'
_exptl_crystal_description block
_exptl_crystal_F_000 480
_exptl_crystal_size_max .58
_exptl_crystal_size_mid .47
_exptl_crystal_size_min .39
_refine_diff_density_max .30
_refine_diff_density_min -.19
_refine_ls_extinction_coef .0107(9)
_refine_ls_extinction_method SHELXL
_refine_ls_goodness_of_fit_ref 1.072
_refine_ls_hydrogen_treatment 'see text'
_refine_ls_matrix_type full
_refine_ls_number_parameters 147
_refine_ls_number_reflns 2070
_refine_ls_number_restraints 0
_refine_ls_restrained_S_all 1.072
_refine_ls_R_factor_all .0452
_refine_ls_R_factor_gt .0386
_refine_ls_shift/su_max .001
_refine_ls_shift/su_mean .000
_refine_ls_structure_factor_coef Fsqd
_refine_ls_weighting_details 'calc w=1/[\s^2^(Fo^2^)+(0.0571P)^2^+0.297P] where P=(Fo^2^+2Fc^2^)/3'
_refine_ls_weighting_scheme calc
_refine_ls_wR_factor_ref .1102
_reflns_number_gt 1754
_reflns_number_total 2070
_reflns_threshold_expression I>2\s(I)
_cod_data_source_file bm1449.cif
_cod_data_source_block II
_cod_depositor_comments
;
The following automatic conversions were performed:
'_symmetry_cell_setting' value 'Monoclinic' changed to 'monoclinic'
according to '/home/saulius/struct/CIF-dictionaries/cif_core.dic'
dictionary named 'cif_core.dic' version 2.4.1 from
2010-06-29.

'_geom_bond_publ_flag' value 'Y' changed to 'y' according to
'/home/saulius/struct/CIF-dictionaries/cif_core.dic' dictionary named
'cif_core.dic' version 2.4.1 from 2010-06-29 (11
times).

'_geom_bond_publ_flag' value 'N' changed to 'n' according to
'/home/saulius/struct/CIF-dictionaries/cif_core.dic' dictionary named
'cif_core.dic' version 2.4.1 from 2010-06-29 (6 times).

Automatic conversion script
Id: cif_fix_enum 1527 2010-12-29 10:47:43Z saulius 

The following automatic conversions were performed:

'_symmetry_cell_setting' value 'Monoclinic' changed to 'monoclinic'
according to /home/saulius/struct/CIF-dictionaries/cif_core.dic
dictionary named 'cif_core.dic' version 2.4.1 from
2010-06-29.

'_geom_bond_publ_flag' value 'Y' changed to 'y'
according to /home/saulius/struct/CIF-dictionaries/cif_core.dic
dictionary named 'cif_core.dic' version 2.4.1 from 2010-06-29 (11
times).

'_geom_bond_publ_flag' value 'N' changed to 'n' according to
/home/saulius/struct/CIF-dictionaries/cif_core.dic dictionary named
'cif_core.dic' version 2.4.1 from 2010-06-29 (6
times).

'_geom_angle_publ_flag' value 'Y' changed to 'y' according
to /home/saulius/struct/CIF-dictionaries/cif_core.dic dictionary
named 'cif_core.dic' version 2.4.1 from 2010-06-29 (14 times).

Automatic conversion script
Id: cif_fix_values 1715 2011-07-08 13:25:40Z adriana 
;
_cod_original_sg_symbol_H-M 'P 21/c'
_cod_database_code 2012243
_cod_database_fobs_code 2012243

loop_
_symmetry_equiv_pos_as_xyz
'x, y, z'
'-x, y+1/2, -z+1/2'
'-x, -y, -z'
'x, -y-1/2, z-1/2'

loop_
_atom_site_label
_atom_site_fract_x
_atom_site_fract_y
_atom_site_fract_z
_atom_site_U_iso_or_equiv
_atom_site_adp_type
_atom_site_calc_flag
_atom_site_refinement_flags
_atom_site_occupancy
_atom_site_disorder_assembly
_atom_site_disorder_group
_atom_site_type_symbol
C1 .9941(2) .37915(15) .10751(17) .0437(4) Uani d . 1 . . C
C11 .9209(2) .28736(16) .02984(19) .0518(5) Uani d . 1 . . C
O11 .79066(19) .26176(13) .02729(18) .0729(5) Uani d . 1 . . O
C12 1.0095(3) .2247(2) -.0446(3) .0801(8) Uani d . 1 . . C
H12A 1.0990 .1951 .0151 .120 Uiso calc R 1 . . H
H12B 1.0408 .2693 -.1055 .120 Uiso calc R 1 . . H
H12C .9456 .1695 -.0910 .120 Uiso calc R 1 . . H
C2 .9116(2) .44574(15) .17073(17) .0430(4) Uani d . 1 . . C
S21 .71436(5) .42206(4) .15644(5) .0572(2) Uani d . 1 . . S
C22 .6611(2) .52844(16) .24334(19) .0487(5) Uani d . 1 . . C
C23 .5953(3) .61685(19) .1771(2) .0625(6) Uani d . 1 . . C
H23 .5923 .6252 .0896 .075 Uiso calc R 1 . . H
C24 .5339(3) .6931(2) .2403(3) .0743(7) Uani d . 1 . . C
H24 .4893 .7524 .1950 .089 Uiso calc R 1 . . H
C25 .5384(3) .6819(2) .3695(3) .0670(6) Uani d . 1 . . C
H25 .4964 .7331 .4118 .080 Uiso calc R 1 . . H
C26 .6055(3) .5944(2) .4358(2) .0663(6) Uani d . 1 . . C
H26 .6105 .5872 .5239 .080 Uiso calc R 1 . . H
C27 .6653(2) .51726(19) .3734(2) .0576(5) Uani d . 1 . . C
H27 .7085 .4576 .4188 .069 Uiso calc R 1 . . H
C3 .9885(2) .52901(17) .24371(19) .0512(5) Uani d . 1 . . C
H3 .9354 .5731 .2860 .061 Uiso calc R 1 . . H
C4 1.1424(2) .54780(19) .2548(2) .0596(6) Uani d . 1 . . C
H4 1.1916 .6039 .3044 .072 Uiso calc R 1 . . H
C5 1.2232(2) .4838(2) .1927(2) .0635(6) Uani d . 1 . . C
H5 1.3266 .4966 .1995 .076 Uiso calc R 1 . . H
C6 1.1497(2) .40116(18) .1208(2) .0554(5) Uani d . 1 . . C
H6 1.2050 .3580 .0793 .066 Uiso calc R 1 . . H

loop_
_atom_site_aniso_label
_atom_site_aniso_U_11
_atom_site_aniso_U_22
_atom_site_aniso_U_33
_atom_site_aniso_U_12
_atom_site_aniso_U_13
_atom_site_aniso_U_23
C1 .0437(10) .0464(10) .0400(9) .0013(8) .0096(8) .0057(8)
C11 .0579(12) .0464(11) .0507(10) .0017(9) .0142(9) .0030(9)
O11 .0691(10) .0651(10) .0878(11) -.0200(8) .0268(9) -.0218(9)
C12 .0855(18) .0669(15) .0932(19) -.0034(13) .0332(15) -.0246(14)
C2 .0408(9) .0482(10) .0389(9) -.0024(8) .0087(7) .0041(8)
S21 .0431(3) .0636(4) .0671(4) -.0118(2) .0187(2) -.0156(3)
C22 .0361(9) .0565(12) .0542(11) -.0042(8) .0133(8) -.0007(9)
C23 .0619(13) .0664(14) .0573(12) -.0016(11) .0124(10) .0078(11)
C24 .0686(15) .0582(14) .0894(18) .0085(12) .0094(13) .0072(13)
C25 .0522(12) .0635(14) .0865(17) -.0006(11) .0204(12) -.0158(13)
C26 .0649(14) .0795(17) .0602(13) -.0020(12) .0266(11) -.0056(12)
C27 .0542(12) .0624(13) .0579(12) .0046(10) .0177(10) .0074(10)
C3 .0470(10) .0589(12) .0479(10) -.0054(9) .0129(8) -.0079(9)
C4 .0456(11) .0707(14) .0578(12) -.0146(10) .0056(9) -.0113(11)
C5 .0386(10) .0817(16) .0691(13) -.0076(10) .0125(10) -.0061(12)
C6 .0457(11) .0649(13) .0568(11) .0054(9) .0160(9) .0009(10)

loop_
_atom_type_symbol
_atom_type_description
_atom_type_scat_dispersion_real
_atom_type_scat_dispersion_imag
_atom_type_scat_source
C C .0181 .0091 'International Tables Vol C Tables 4.2.6.8 and 6.1.1.4'
H H .0000 .0000 'International Tables Vol C Tables 4.2.6.8 and 6.1.1.4'
O O .0492 .0322 'International Tables Vol C Tables 4.2.6.8 and 6.1.1.4'
S S .3331 .5567 'International Tables Vol C Tables 4.2.6.8 and 6.1.1.4'

loop_
_geom_angle_atom_site_label_1
_geom_angle_atom_site_label_2
_geom_angle_atom_site_label_3
_geom_angle
_geom_angle_publ_flag
C6 C1 C2 118.13(18) y
C6 C1 C11 119.97(17) y
C2 C1 C11 121.90(17) y
O11 C11 C1 120.64(18) y
O11 C11 C12 119.6(2) y
C1 C11 C12 119.76(19) y
C3 C2 C1 118.64(17) y
C3 C2 S21 121.30(15) y
C1 C2 S21 120.06(14) y
C2 S21 C22 103.24(9) y
C23 C22 C27 119.3(2) ?
C23 C22 S21 119.92(16) ?
C27 C22 S21 120.14(17) ?
C22 C23 C24 120.2(2) ?
C25 C24 C23 120.4(2) ?
C24 C25 C26 119.4(2) ?
C25 C26 C27 120.7(2) ?
C26 C27 C22 120.0(2) ?
C4 C3 C2 121.42(19) y
C5 C4 C3 120.2(2) y
C6 C5 C4 119.25(19) y
C5 C6 C1 122.32(19) y
C4 C3 H3 119.6 ?
C2 C3 H3 118.7 ?
C5 C4 H4 119.8 ?
C3 C4 H4 119.5 ?
C6 C5 H5 120.4 ?
C4 C5 H5 120.4 ?
C5 C6 H6 118.9 ?
C1 C6 H6 118.1 ?
C11 C12 H12A 108.9 ?
C11 C12 H12B 110.0 ?
H12A C12 H12B 109.5 ?
C11 C12 H12C 109.5 ?
H12A C12 H12C 109.5 ?
H12B C12 H12C 109.5 ?
C22 C23 H23 119.9 ?
C24 C23 H23 120.0 ?
C25 C24 H24 119.8 ?
C23 C24 H24 119.6 ?
C24 C25 H25 121.3 ?
C26 C25 H25 120.8 ?
C25 C26 H26 119.1 ?
C27 C26 H26 119.7 ?
C26 C27 H27 120.0 ?
C22 C27 H27 120.0 ?

loop_
_geom_bond_atom_site_label_1
_geom_bond_atom_site_label_2
_geom_bond_site_symmetry_2
_geom_bond_distance
_geom_bond_publ_flag
C1 C6 . 1.400(3) y
C1 C2 . 1.414(3) y
C1 C11 . 1.484(3) y
C11 O11 . 1.213(2) y
C11 C12 . 1.498(3) y
C2 C3 . 1.389(3) y
C2 S21 . 1.7694(18) y
S21 C22 . 1.781(2) y
C22 C23 . 1.379(3) n
C22 C27 . 1.382(3) n
C23 C24 . 1.381(3) n
C24 C25 . 1.372(4) n
C25 C26 . 1.374(4) n
C26 C27 . 1.376(3) n
C3 C4 . 1.381(3) y
C4 C5 . 1.376(3) y
C5 C6 . 1.367(3) y
C3 H3 . .93 ?
C4 H4 . .93 ?
C5 H5 . .93 ?
C6 H6 . .93 ?
C12 H12A . .96 ?
C12 H12B . .96 ?
C12 H12C . .96 ?
C23 H23 . .93 ?
C24 H24 . .93 ?
C25 H25 . .93 ?
C26 H26 . .93 ?
C27 H27 . .93 ?

loop_
_cod_related_entry_id
_cod_related_entry_database
_cod_related_entry_code
1 ChemSpider 3607613
